data_2222054
loop_
_publ_author_name
'Zhang, Jinpeng'
'Ding, Jie'
'Yan, Shu'
'Rong, Liangce'
'Xu, Lichun'

_publ_section_title 4-(4-Fluorophenyl)-2-oxo-1,2,5,6-tetrahydrobenzo[<i>h</i>]quinoline-3-carbonitrile
_journal_coeditor_code HK2684
_journal_issue 6
_journal_name_full 'Acta Crystallographica Section E'
_journal_page_first o1354
_journal_paper_doi 10.1107/S1600536809017991
_journal_volume 65
_journal_year 2009
_chemical_formula_iupac 'C20 H13 F N2 O'
_chemical_formula_moiety 'C20 H13 F N2 O'
_chemical_formula_sum 'C20 H13 F N2 O'
_chemical_formula_weight 316.32
_chemical_melting_point_gt 598
_chemical_name_systematic
;
4-(4-Fluorophenyl)-2-oxo-1,2,5,6-tetrahydrobenzo[<i>h</i>]quinoline-3-
carbonitrile
;
_space_group_IT_number 2
_symmetry_cell_setting triclinic
_symmetry_space_group_name_Hall '-P 1'
_symmetry_space_group_name_H-M 'P -1'
_atom_sites_solution_hydrogens geom
_atom_sites_solution_primary direct
_atom_sites_solution_secondary difmap
_cell_angle_alpha 98.674(19)
_cell_angle_beta 105.095(17)
_cell_angle_gamma 104.846(18)
_cell_formula_units_Z 2
_cell_length_a 8.116(10)
_cell_length_b 9.278(12)
_cell_length_c 11.263(14)
_cell_measurement_reflns_used 929
_cell_measurement_temperature 298(2)
_cell_measurement_theta_max 25.365
_cell_measurement_theta_min 2.335
_cell_volume 769.7(17)
_computing_cell_refinement 'SAINT (Bruker, 1998)'
_computing_data_collection 'SMART (Bruker, 1998)'
_computing_data_reduction 'SAINT (Bruker, 1998)'
_computing_molecular_graphics 'ORTEP-3 for Windows (Farrugia, 1997)'
_computing_publication_material 'SHELXL97 (Sheldrick, 2008) and PLATON (Spek, 2009)'
_computing_structure_refinement 'SHELXL97 (Sheldrick, 2008)'
_computing_structure_solution 'SHELXS97 (Sheldrick, 2008)'
_diffrn_ambient_temperature 298(2)
_diffrn_measured_fraction_theta_full 0.977
_diffrn_measured_fraction_theta_max 0.977
_diffrn_measurement_device_type 'Bruker SMART CCD area-detector'
_diffrn_measurement_method '\f and \w'
_diffrn_radiation_monochromator graphite
_diffrn_radiation_source 'fine-focus sealed tube'
_diffrn_radiation_type MoK\a
_diffrn_radiation_wavelength 0.71073
_diffrn_reflns_av_R_equivalents 0.0199
_diffrn_reflns_av_sigmaI/netI 0.0463
_diffrn_reflns_limit_h_max 9
_diffrn_reflns_limit_h_min -9
_diffrn_reflns_limit_k_max 8
_diffrn_reflns_limit_k_min -11
_diffrn_reflns_limit_l_max 13
_diffrn_reflns_limit_l_min -9
_diffrn_reflns_number 3950
_diffrn_reflns_theta_full 25.01
_diffrn_reflns_theta_max 25.01
_diffrn_reflns_theta_min 2.34
_exptl_absorpt_coefficient_mu 0.094
_exptl_absorpt_correction_T_max 0.9697
_exptl_absorpt_correction_T_min 0.9563
_exptl_absorpt_correction_type multi-scan
_exptl_absorpt_process_details '(SADABS; Sheldrick, 1996)'
_exptl_crystal_colour colourless
_exptl_crystal_density_diffrn 1.365
_exptl_crystal_density_method 'not measured'
_exptl_crystal_description block
_exptl_crystal_F_000 328
_exptl_crystal_size_max 0.48
_exptl_crystal_size_mid 0.35
_exptl_crystal_size_min 0.33
_refine_diff_density_max 0.149
_refine_diff_density_min -0.168
_refine_ls_extinction_method none
_refine_ls_goodness_of_fit_ref 0.997
_refine_ls_hydrogen_treatment constr
_refine_ls_matrix_type full
_refine_ls_number_parameters 240
_refine_ls_number_reflns 2656
_refine_ls_restrained_S_all 1.030
_refine_ls_R_factor_all 0.0989
_refine_ls_R_factor_gt 0.0482
_refine_ls_shift/su_max 0.000
_refine_ls_shift/su_mean 0.000
_refine_ls_structure_factor_coef Fsqd
_refine_ls_weighting_details 'calc w=1/[\s^2^(Fo^2^)+(0.0683P)^2^] where P=(Fo^2^+2Fc^2^)/3'
_refine_ls_weighting_scheme calc
_refine_ls_wR_factor_gt 0.1149
_refine_ls_wR_factor_ref 0.1436
_reflns_number_gt 1399
_reflns_number_total 2656
_reflns_threshold_expression I>2\s(I)
_cod_data_source_file hk2684.cif
_cod_data_source_block I
_cod_original_cell_volume 769.7(16)
_cod_database_code 2222054
_cod_database_fobs_code 2222054

loop_
_symmetry_equiv_pos_as_xyz
'x, y, z'
'-x, -y, -z'

loop_
_atom_site_type_symbol
_atom_site_label
_atom_site_fract_x
_atom_site_fract_y
_atom_site_fract_z
_atom_site_U_iso_or_equiv
_atom_site_adp_type
_atom_site_calc_flag
_atom_site_refinement_flags
_atom_site_occupancy
_atom_site_disorder_assembly
_atom_site_disorder_group
F F1 0.2899(2) 0.4261(2) -0.18711(16) 0.1127(7) Uani d . 1 A .
N N1 0.2029(3) 0.1315(2) 0.45914(18) 0.0580(6) Uani d . 1 A .
H H1 0.1926 0.0948 0.5235 0.070 Uiso calc R 1 . .
N N2 -0.2136(3) 0.1660(3) 0.0916(2) 0.0781(7) Uani d . 1 A .
O O1 -0.101(3) 0.0761(19) 0.3875(16) 0.063(2) Uani d P 0.489(17) A 1
O O1' -0.100(2) 0.0203(19) 0.3604(16) 0.063(2) Uani d P 0.511(17) A 2
C C1 0.0482(3) 0.1170(3) 0.3667(2) 0.0589(7) Uani d . 1 . .
C C2 0.0742(3) 0.1847(3) 0.2646(2) 0.0474(6) Uani d . 1 A .
C C3 0.2423(3) 0.2493(3) 0.2576(2) 0.0449(6) Uani d . 1 . .
C C4 0.3947(3) 0.2594(3) 0.3564(2) 0.0514(7) Uani d DU 1 A .
C C5 0.3716(3) 0.1991(3) 0.4576(2) 0.0441(6) Uani d . 1 . .
C C6 0.5250(3) 0.2014(3) 0.5626(2) 0.0472(6) Uani d . 1 A .
C C7 0.5053(4) 0.1393(3) 0.6645(2) 0.0611(7) Uani d . 1 . .
H H7 0.3908 0.0975 0.6694 0.073 Uiso calc R 1 A .
C C8 0.6514(4) 0.1387(3) 0.7579(2) 0.0673(8) Uani d . 1 A .
H H8 0.6354 0.0973 0.8259 0.081 Uiso calc R 1 . .
C C9 0.8191(4) 0.1978(3) 0.7521(3) 0.0705(8) Uani d . 1 . .
H H9 0.9181 0.1954 0.8149 0.085 Uiso calc R 1 A .
C C10 0.8420(4) 0.2613(4) 0.6529(3) 0.0817(9) Uani d . 1 A .
H H10 0.9575 0.3021 0.6496 0.098 Uiso calc R 1 . .
C C11 0.6977(4) 0.2660(3) 0.5580(2) 0.0652(8) Uani d DU 1 . .
C C12 0.7151(13) 0.2943(16) 0.4310(10) 0.060(2) Uani d PDU 0.435(13) A 1
H H12A 0.8345 0.3611 0.4429 0.072 Uiso calc PR 0.435(13) A 1
H H12B 0.6964 0.1979 0.3740 0.072 Uiso calc PR 0.435(13) A 1
C C13 0.5770(13) 0.3675(14) 0.3755(13) 0.061(3) Uani d PDU 0.435(13) A 1
H H13A 0.5955 0.4640 0.4323 0.073 Uiso calc PR 0.435(13) A 1
H H13B 0.5872 0.3880 0.2953 0.073 Uiso calc PR 0.435(13) A 1
C C12' 0.7237(10) 0.3759(13) 0.4687(7) 0.069(2) Uani d PDU 0.565(13) A 2
H H12C 0.7097 0.4729 0.5027 0.083 Uiso calc PR 0.565(13) A 2
H H12D 0.8432 0.3954 0.4608 0.083 Uiso calc PR 0.565(13) A 2
C C13' 0.5852(10) 0.3014(12) 0.3417(7) 0.059(2) Uani d PDU 0.565(13) A 2
H H13C 0.6068 0.2095 0.3046 0.071 Uiso calc PR 0.565(13) A 2
H H13D 0.5936 0.3710 0.2858 0.071 Uiso calc PR 0.565(13) A 2
C C14 0.2601(3) 0.3026(3) 0.1417(2) 0.0493(6) Uani d . 1 A .
C C15 0.2276(4) 0.4341(3) 0.1176(3) 0.0681(8) Uani d . 1 . .
H H15 0.1976 0.4956 0.1764 0.082 Uiso calc R 1 A .
C C16 0.2388(4) 0.4774(4) 0.0065(3) 0.0769(9) Uani d . 1 A .
H H16 0.2165 0.5671 -0.0098 0.092 Uiso calc R 1 . .
C C17 0.2827(4) 0.3865(4) -0.0771(3) 0.0729(9) Uani d . 1 . .
C C18 0.3162(4) 0.2565(4) -0.0566(3) 0.0858(10) Uani d . 1 A .
H H18 0.3456 0.1957 -0.1163 0.103 Uiso calc R 1 . .
C C19 0.3064(4) 0.2146(4) 0.0539(3) 0.0769(9) Uani d . 1 . .
H H19 0.3314 0.1256 0.0696 0.092 Uiso calc R 1 A .
C C20 -0.0853(4) 0.1739(3) 0.1674(2) 0.0561(7) Uani d . 1 . .

loop_
_atom_site_aniso_label
_atom_site_aniso_U_11
_atom_site_aniso_U_22
_atom_site_aniso_U_33
_atom_site_aniso_U_12
_atom_site_aniso_U_13
_atom_site_aniso_U_23
F1 0.0932(13) 0.1675(19) 0.0723(12) 0.0028(12) 0.0250(10) 0.0801(12)
N1 0.0489(13) 0.0912(17) 0.0447(12) 0.0206(12) 0.0199(11) 0.0405(12)
N2 0.0698(17) 0.100(2) 0.0663(16) 0.0261(15) 0.0106(14) 0.0435(15)
O1 0.0480(12) 0.100(8) 0.058(6) 0.025(5) 0.027(3) 0.044(5)
O1' 0.0480(12) 0.100(8) 0.058(6) 0.025(5) 0.027(3) 0.044(5)
C1 0.0495(16) 0.088(2) 0.0505(16) 0.0231(15) 0.0207(14) 0.0367(15)
C2 0.0511(15) 0.0574(16) 0.0420(14) 0.0187(13) 0.0187(12) 0.0256(12)
C3 0.0535(15) 0.0467(15) 0.0418(14) 0.0153(12) 0.0212(12) 0.0207(12)
C4 0.0509(15) 0.0569(16) 0.0503(15) 0.0113(13) 0.0198(13) 0.0266(13)
C5 0.0461(14) 0.0482(15) 0.0414(14) 0.0141(12) 0.0164(12) 0.0163(12)
C6 0.0485(15) 0.0505(16) 0.0426(14) 0.0140(13) 0.0143(12) 0.0131(12)
C7 0.0549(17) 0.078(2) 0.0479(16) 0.0119(14) 0.0124(13) 0.0282(14)
C8 0.072(2) 0.068(2) 0.0521(17) 0.0144(16) 0.0056(16) 0.0245(15)
C9 0.064(2) 0.080(2) 0.0585(19) 0.0225(17) 0.0024(15) 0.0179(16)
C10 0.0517(18) 0.114(3) 0.080(2) 0.0235(18) 0.0158(16) 0.037(2)
C11 0.0536(17) 0.085(2) 0.0588(17) 0.0193(15) 0.0158(14) 0.0276(16)
C12 0.043(4) 0.072(6) 0.068(5) 0.015(5) 0.020(4) 0.026(4)
C13 0.065(5) 0.062(6) 0.057(5) 0.012(4) 0.024(4) 0.024(4)
C12' 0.055(3) 0.079(5) 0.071(4) 0.010(4) 0.021(3) 0.029(4)
C13' 0.049(3) 0.071(5) 0.062(5) 0.010(4) 0.024(3) 0.032(4)
C14 0.0499(15) 0.0571(16) 0.0440(15) 0.0110(13) 0.0178(12) 0.0253(13)
C15 0.084(2) 0.0655(19) 0.0653(19) 0.0249(16) 0.0280(16) 0.0360(15)
C16 0.077(2) 0.075(2) 0.079(2) 0.0134(17) 0.0159(18) 0.0533(18)
C17 0.0537(18) 0.108(3) 0.0502(18) -0.0009(18) 0.0128(14) 0.0486(19)
C18 0.104(3) 0.112(3) 0.064(2) 0.038(2) 0.0474(19) 0.041(2)
C19 0.112(3) 0.086(2) 0.0628(19) 0.046(2) 0.0480(19) 0.0436(17)
C20 0.0602(18) 0.0676(18) 0.0495(17) 0.0195(15) 0.0222(15) 0.0318(14)

loop_
_atom_type_symbol
_atom_type_description
_atom_type_scat_dispersion_real
_atom_type_scat_dispersion_imag
_atom_type_scat_source
C C 0.0033 0.0016 'International Tables Vol C Tables 4.2.6.8 and 6.1.1.4'
H H 0.0000 0.0000 'International Tables Vol C Tables 4.2.6.8 and 6.1.1.4'
N N 0.0061 0.0033 'International Tables Vol C Tables 4.2.6.8 and 6.1.1.4'
O O 0.0106 0.0060 'International Tables Vol C Tables 4.2.6.8 and 6.1.1.4'
F F 0.0171 0.0103 'International Tables Vol C Tables 4.2.6.8 and 6.1.1.4'

loop_
_geom_angle_atom_site_label_1
_geom_angle_atom_site_label_2
_geom_angle_atom_site_label_3
_geom_angle_site_symmetry_1
_geom_angle_site_symmetry_3
_geom_angle
_geom_angle_publ_flag
C5 N1 C1 . . 125.3(2) ?
C5 N1 H1 . . 117.4 ?
C1 N1 H1 . . 117.4 ?
O1 C1 N1 . . 119.7(9) ?
O1' C1 N1 . . 120.2(8) ?
O1 C1 C2 . . 124.0(9) ?
O1' C1 C2 . . 123.2(8) ?
N1 C1 C2 . . 114.7(2) ?
C3 C2 C1 . . 121.7(2) ?
C3 C2 C20 . . 122.2(2) ?
C1 C2 C20 . . 116.0(2) ?
C2 C3 C4 . . 120.1(2) ?
C2 C3 C14 . . 119.1(2) ?
C4 C3 C14 . . 120.8(2) ?
C5 C4 C3 . . 118.8(2) ?
C5 C4 C13 . . 116.3(5) ?
C3 C4 C13 . . 122.8(5) ?
C5 C4 C13' . . 118.0(4) ?
C3 C4 C13' . . 121.8(4) ?
N1 C5 C4 . . 119.4(2) ?
N1 C5 C6 . . 118.8(2) ?
C4 C5 C6 . . 121.8(2) ?
C7 C6 C11 . . 118.7(2) ?
C7 C6 C5 . . 122.9(2) ?
C11 C6 C5 . . 118.4(2) ?
C8 C7 C6 . . 121.1(3) ?
C8 C7 H7 . . 119.5 ?
C6 C7 H7 . . 119.5 ?
C9 C8 C7 . . 120.4(3) ?
C9 C8 H8 . . 119.8 ?
C7 C8 H8 . . 119.8 ?
C8 C9 C10 . . 119.5(3) ?
C8 C9 H9 . . 120.2 ?
C10 C9 H9 . . 120.2 ?
C9 C10 C11 . . 121.6(3) ?
C9 C10 H10 . . 119.2 ?
C11 C10 H10 . . 119.2 ?
C10 C11 C6 . . 118.7(3) ?
C10 C11 C12 . . 121.7(4) ?
C6 C11 C12 . . 117.1(4) ?
C10 C11 C12' . . 120.9(4) ?
C6 C11 C12' . . 118.5(4) ?
C13 C12 C11 . . 108.8(9) ?
C13 C12 H12A . . 109.9 ?
C11 C12 H12A . . 109.9 ?
C13 C12 H12B . . 109.9 ?
C11 C12 H12B . . 109.9 ?
H12A C12 H12B . . 108.3 ?
C4 C13 C12 . . 108.2(9) ?
C4 C13 H13A . . 110.1 ?
C12 C13 H13A . . 110.1 ?
C4 C13 H13B . . 110.1 ?
C12 C13 H13B . . 110.1 ?
H13A C13 H13B . . 108.4 ?
C13' C12' C11 . . 108.2(7) ?
C13' C12' H12C . . 110.1 ?
C11 C12' H12C . . 110.1 ?
C13' C12' H12D . . 110.1 ?
C11 C12' H12D . . 110.1 ?
H12C C12' H12D . . 108.4 ?
C12' C13' C4 . . 109.8(7) ?
C12' C13' H13C . . 109.7 ?
C4 C13' H13C . . 109.7 ?
C12' C13' H13D . . 109.7 ?
C4 C13' H13D . . 109.7 ?
H13C C13' H13D . . 108.2 ?
C15 C14 C19 . . 118.4(2) ?
C15 C14 C3 . . 122.3(2) ?
C19 C14 C3 . . 119.2(2) ?
C14 C15 C16 . . 120.9(3) ?
C14 C15 H15 . . 119.5 ?
C16 C15 H15 . . 119.5 ?
C17 C16 C15 . . 118.4(3) ?
C17 C16 H16 . . 120.8 ?
C15 C16 H16 . . 120.8 ?
C18 C17 C16 . . 122.5(3) ?
C18 C17 F1 . . 118.7(3) ?
C16 C17 F1 . . 118.8(3) ?
C17 C18 C19 . . 118.9(3) ?
C17 C18 H18 . . 120.5 ?
C19 C18 H18 . . 120.5 ?
C18 C19 C14 . . 120.9(3) ?
C18 C19 H19 . . 119.6 ?
C14 C19 H19 . . 119.6 ?
N2 C20 C2 . . 178.8(3) ?

loop_
_geom_bond_atom_site_label_1
_geom_bond_atom_site_label_2
_geom_bond_site_symmetry_2
_geom_bond_distance
_geom_bond_publ_flag
F1 C17 . 1.356(3) ?
N1 C5 . 1.358(3) ?
N1 C1 . 1.367(3) ?
N1 H1 . 0.8600 ?
N2 C20 . 1.139(3) ?
O1 C1 . 1.267(18) ?
O1' C1 . 1.279(18) ?
C1 C2 . 1.428(3) ?
C2 C3 . 1.370(3) ?
C2 C20 . 1.431(4) ?
C3 C4 . 1.404(3) ?
C3 C14 . 1.491(3) ?
C4 C5 . 1.377(3) ?
C4 C13 . 1.499(10) ?
C4 C13' . 1.553(8) ?
C5 C6 . 1.470(3) ?
C6 C7 . 1.387(3) ?
C6 C11 . 1.394(4) ?
C7 C8 . 1.367(4) ?
C7 H7 . 0.9300 ?
C8 C9 . 1.354(4) ?
C8 H8 . 0.9300 ?
C9 C10 . 1.371(4) ?
C9 H9 . 0.9300 ?
C10 C11 . 1.381(4) ?
C10 H10 . 0.9300 ?
C11 C12 . 1.528(9) ?
C11 C12' . 1.550(8) ?
C12 C13 . 1.505(14) ?
C12 H12A . 0.9700 ?
C12 H12B . 0.9700 ?
C13 H13A . 0.9700 ?
C13 H13B . 0.9700 ?
C12' C13' . 1.501(12) ?
C12' H12C . 0.9700 ?
C12' H12D . 0.9700 ?
C13' H13C . 0.9700 ?
C13' H13D . 0.9700 ?
C14 C15 . 1.363(4) ?
C14 C19 . 1.376(4) ?
C15 C16 . 1.389(4) ?
C15 H15 . 0.9300 ?
C16 C17 . 1.347(4) ?
C16 H16 . 0.9300 ?
C17 C18 . 1.342(4) ?
C18 C19 . 1.375(4) ?
C18 H18 . 0.9300 ?
C19 H19 . 0.9300 ?

loop_
_geom_hbond_atom_site_label_D
_geom_hbond_atom_site_label_H
_geom_hbond_atom_site_label_A
_geom_hbond_site_symmetry_A
_geom_hbond_distance_DH
_geom_hbond_distance_HA
_geom_hbond_distance_DA
_geom_hbond_angle_DHA
_geom_hbond_publ_flag
N1 H1 O1 2_556 0.86 2.08 2.883(3) 155 yes
C7 H7 O1 2_556 0.93 2.35 3.223(3) 157 yes
C12 H12B O1 1_655 0.97 2.21 2.863(3) 124 yes
C13 H13B F1 2_665 0.97 2.42 3.270(3) 147 yes
C15 H15 Cg3 2_666 0.93 2.90 3.671(3) 141 yes
